data_2103013
loop_
_publ_author_name
'Prinz, Sebastian'
'Sparta, Karine M.'
'Roth, Georg'

_publ_section_title
;
 Temperature dependence of the <i>A</i>V~3~O~7~ (<i>A</i> = Ca, Sr)
 structure
;
_journal_coeditor_code BM5051
_journal_issue 6
_journal_name_full 'Acta Crystallographica Section B'
_journal_page_first 836
_journal_page_last 842
_journal_paper_doi 10.1107/S0108768107050550
_journal_volume 63
_journal_year 2007
_chemical_formula_moiety 'O7 V3, Ca'
_chemical_formula_sum 'Ca O7 V3'
_chemical_formula_weight 304.90
_chemical_name_systematic
;
 ?
;
_space_group_IT_number 62
_symmetry_cell_setting orthorhombic
_symmetry_space_group_name_Hall '-P 2ac 2n'
_symmetry_space_group_name_H-M 'P n m a'
_atom_sites_solution_hydrogens none
_atom_sites_solution_primary direct
_atom_sites_solution_secondary difmap
_audit_creation_method SHELXL-97
_cell_angle_alpha 90.00
_cell_angle_beta 90.00
_cell_angle_gamma 90.00
_cell_formula_units_Z 4
_cell_length_a 10.416(3)
_cell_length_b 10.370(2)
_cell_length_c 5.2893(15)
_cell_measurement_reflns_used 2729
_cell_measurement_temperature 150.0(10)
_cell_measurement_theta_max 23.4
_cell_measurement_theta_min 1.3
_cell_volume 571.3(3)
_computing_cell_refinement 'X-AREA (Stoe, 2002)'
_computing_data_collection 'X-AREA (Stoe, 2002)'
_computing_data_reduction 'X-RED (Stoe, 1996)'
_computing_molecular_graphics 'ATOMS Version 5.1'
_computing_publication_material 'WinGX 1.64.05 (Farrugia, 1999)'
_computing_structure_refinement 'SHELXL-97 (Sheldrick, 1997)'
_computing_structure_solution 'SHELXS-97 (Sheldrick, 1997)'
_diffrn_ambient_temperature 150.0(10)
_diffrn_detector_area_resol_mean 0
_diffrn_measured_fraction_theta_full 0.948
_diffrn_measured_fraction_theta_max 0.948
_diffrn_measurement_device_type 'STOE IPDS 2'
_diffrn_measurement_method 'Rotation method'
_diffrn_radiation_monochromator graphite
_diffrn_radiation_source 'fine-focus sealed tube'
_diffrn_radiation_type MoK\a
_diffrn_radiation_wavelength 0.71073
_diffrn_reflns_av_R_equivalents 0.0329
_diffrn_reflns_av_sigmaI/netI 0.0190
_diffrn_reflns_limit_h_max 11
_diffrn_reflns_limit_h_min -11
_diffrn_reflns_limit_k_max 10
_diffrn_reflns_limit_k_min -10
_diffrn_reflns_limit_l_max 5
_diffrn_reflns_limit_l_min -5
_diffrn_reflns_number 2461
_diffrn_reflns_theta_full 22.99
_diffrn_reflns_theta_max 22.99
_diffrn_reflns_theta_min 3.91
_diffrn_standards_decay_% 0
_diffrn_standards_interval_count 0
_diffrn_standards_interval_time 0
_diffrn_standards_number 0
_exptl_absorpt_coefficient_mu 5.683
_exptl_absorpt_correction_T_max 0.4703
_exptl_absorpt_correction_T_min 0.3169
_exptl_absorpt_correction_type numerical
_exptl_absorpt_process_details 'X-SHAPE (Stoe & Cie, 1996)'
_exptl_crystal_colour brown
_exptl_crystal_density_diffrn 3.545
_exptl_crystal_density_method 'not measured'
_exptl_crystal_F_000 580
_exptl_crystal_size_max 0.3
_exptl_crystal_size_mid 0.2
_exptl_crystal_size_min 0.1
_refine_diff_density_max 0.266
_refine_diff_density_min -0.283
_refine_ls_extinction_coef 0.0188(19)
_refine_ls_extinction_expression Fc^*^=kFc[1+0.001xFc^2^\l^3^/sin(2\q)]^-1/4^
_refine_ls_extinction_method SHELXL
_refine_ls_goodness_of_fit_ref 0.929
_refine_ls_hydrogen_treatment none
_refine_ls_matrix_type full
_refine_ls_number_parameters 38
_refine_ls_number_reflns 399
_refine_ls_number_restraints 0
_refine_ls_restrained_S_all 0.929
_refine_ls_R_factor_all 0.0219
_refine_ls_R_factor_gt 0.0187
_refine_ls_shift/su_max 0.000
_refine_ls_shift/su_mean 0.000
_refine_ls_structure_factor_coef Fsqd
_refine_ls_weighting_details 'calc w=1/[\s^2^(Fo^2^)+(0.0477P)^2^+0.0000P] where P=(Fo^2^+2Fc^2^)/3'
_refine_ls_weighting_scheme calc
_refine_ls_wR_factor_gt 0.0532
_refine_ls_wR_factor_ref 0.0545
_reflns_number_gt 366
_reflns_number_total 399
_reflns_threshold_expression >2sigma(I)
_cod_data_source_file bm5051.cif
_cod_data_source_block CaV3O7_150K
_cod_database_code 2103013

loop_
_symmetry_equiv_pos_as_xyz
'x, y, z'
'-x+1/2, -y, z+1/2'
'x+1/2, -y+1/2, -z+1/2'
'-x, y+1/2, -z'
'-x, -y, -z'
'x-1/2, y, -z-1/2'
'-x-1/2, y-1/2, z-1/2'
'x, -y-1/2, z'

loop_
_atom_site_type_symbol
_atom_site_label
_atom_site_fract_x
_atom_site_fract_y
_atom_site_fract_z
_atom_site_U_iso_or_equiv
_atom_site_adp_type
_atom_site_calc_flag
_atom_site_refinement_flags
_atom_site_occupancy
Ca Ca1 0.08498(9) 0.2500 0.29988(14) 0.0055(3) Uani d S 1
V V1 0.28894(7) 0.2500 0.79226(13) 0.0044(3) Uani d S 1
V V2 0.18733(5) 0.52016(5) 0.78354(9) 0.0044(3) Uani d . 1
O O1 0.4440(3) 0.2500 0.8087(5) 0.0083(7) Uiso d S 1
O O2 0.0395(2) 0.5651(2) 0.7661(3) 0.0095(6) Uiso d . 1
O O3 0.22042(19) 0.3796(2) 0.0261(4) 0.0055(5) Uiso d . 1
O O4 0.22702(19) 0.3794(2) 0.5482(3) 0.0051(5) Uiso d . 1

loop_
_atom_site_aniso_label
_atom_site_aniso_U_11
_atom_site_aniso_U_22
_atom_site_aniso_U_33
_atom_site_aniso_U_12
_atom_site_aniso_U_13
_atom_site_aniso_U_23
Ca1 0.0038(5) 0.0057(6) 0.0071(5) 0.000 -0.0005(3) 0.000
V1 0.0036(5) 0.0044(5) 0.0054(5) 0.000 -0.0003(3) 0.000
V2 0.0038(4) 0.0044(4) 0.0051(4) 0.0008(2) 0.0001(2) -0.00002(19)

loop_
_atom_type_symbol
_atom_type_description
_atom_type_scat_dispersion_real
_atom_type_scat_dispersion_imag
_atom_type_scat_source
O O 0.0106 0.0060 'International Tables Vol C Tables 4.2.6.8 and 6.1.1.4'
Ca Ca 0.2262 0.3064 'International Tables Vol C Tables 4.2.6.8 and 6.1.1.4'
V V 0.3005 0.5294 'International Tables Vol C Tables 4.2.6.8 and 6.1.1.4'

loop_
_geom_angle_atom_site_label_1
_geom_angle_atom_site_label_2
_geom_angle_atom_site_label_3
_geom_angle_site_symmetry_1
_geom_angle_site_symmetry_3
_geom_angle
O2 Ca1 O2 4_546 5_566 109.98(12)
O2 Ca1 O4 4_546 . 152.21(7)
O2 Ca1 O4 5_566 . 88.00(7)
O2 Ca1 O4 4_546 8_565 88.00(7)
O2 Ca1 O4 5_566 8_565 152.21(7)
O4 Ca1 O4 . 8_565 68.30(10)
O2 Ca1 O3 4_546 . 133.35(7)
O2 Ca1 O3 5_566 . 77.25(7)
O4 Ca1 O3 . . 69.95(7)
O4 Ca1 O3 8_565 . 106.19(8)
O2 Ca1 O3 4_546 8_565 77.25(7)
O2 Ca1 O3 5_566 8_565 133.35(7)
O4 Ca1 O3 . 8_565 106.19(8)
O4 Ca1 O3 8_565 8_565 69.95(7)
O3 Ca1 O3 . 8_565 67.25(10)
O2 Ca1 O1 4_546 6_557 78.53(6)
O2 Ca1 O1 5_566 6_557 78.53(6)
O4 Ca1 O1 . 6_557 84.83(8)
O4 Ca1 O1 8_565 6_557 84.83(8)
O3 Ca1 O1 . 6_557 145.35(5)
O3 Ca1 O1 8_565 6_557 145.35(5)
O2 Ca1 V1 4_546 . 117.76(5)
O2 Ca1 V1 5_566 . 117.76(5)
O4 Ca1 V1 . . 35.22(5)
O4 Ca1 V1 8_565 . 35.22(5)
O3 Ca1 V1 . . 95.45(6)
O3 Ca1 V1 8_565 . 95.45(6)
O1 Ca1 V1 6_557 . 74.55(7)
O2 Ca1 V2 4_546 2_564 165.28(6)
O2 Ca1 V2 5_566 2_564 78.84(6)
O4 Ca1 V2 . 2_564 34.90(5)
O4 Ca1 V2 8_565 2_564 88.60(6)
O3 Ca1 V2 . 2_564 35.17(5)
O3 Ca1 V2 8_565 2_564 88.13(6)
O1 Ca1 V2 6_557 2_564 115.39(5)
V1 Ca1 V2 . 2_564 64.80(2)
O2 Ca1 V2 4_546 7_655 78.84(6)
O2 Ca1 V2 5_566 7_655 165.28(6)
O4 Ca1 V2 . 7_655 88.60(6)
O4 Ca1 V2 8_565 7_655 34.90(5)
O3 Ca1 V2 . 7_655 88.13(6)
O3 Ca1 V2 8_565 7_655 35.17(5)
O1 Ca1 V2 6_557 7_655 115.39(5)
V1 Ca1 V2 . 7_655 64.80(2)
V2 Ca1 V2 2_564 7_655 90.25(4)
O2 Ca1 V1 4_546 1_554 103.11(5)
O2 Ca1 V1 5_566 1_554 103.11(5)
O4 Ca1 V1 . 1_554 92.68(6)
O4 Ca1 V1 8_565 1_554 92.68(6)
O3 Ca1 V1 . 1_554 34.08(5)
O3 Ca1 V1 8_565 1_554 34.08(5)
O1 Ca1 V1 6_557 1_554 176.99(8)
V1 Ca1 V1 . 1_554 102.44(4)
V2 Ca1 V1 2_564 1_554 62.76(2)
V2 Ca1 V1 7_655 1_554 62.76(2)
O2 Ca1 O1 4_546 6_556 68.55(5)
O2 Ca1 O1 5_566 6_556 68.55(5)
O4 Ca1 O1 . 6_556 139.17(6)
O4 Ca1 O1 8_565 6_556 139.17(6)
O3 Ca1 O1 . 6_556 72.45(6)
O3 Ca1 O1 8_565 6_556 72.45(6)
O1 Ca1 O1 6_557 6_556 120.14(11)
V1 Ca1 O1 . 6_556 165.31(6)
V2 Ca1 O1 2_564 6_556 105.62(4)
V2 Ca1 O1 7_655 6_556 105.62(4)
V1 Ca1 O1 1_554 6_556 62.87(6)
O2 Ca1 V2 4_546 4_546 15.84(6)
O2 Ca1 V2 5_566 4_546 94.84(6)
O4 Ca1 V2 . 4_546 153.39(5)
O4 Ca1 V2 8_565 4_546 100.19(5)
O3 Ca1 V2 . 4_546 136.46(6)
O3 Ca1 V2 8_565 4_546 91.00(5)
O1 Ca1 V2 6_557 4_546 69.92(5)
V1 Ca1 V2 . 4_546 124.90(2)
V2 Ca1 V2 2_564 4_546 170.29(2)
V2 Ca1 V2 7_655 4_546 94.60(2)
V1 Ca1 V2 1_554 4_546 112.27(2)
O1 Ca1 V2 6_556 4_546 64.97(4)
O2 Ca1 V2 4_546 5_566 94.84(6)
O2 Ca1 V2 5_566 5_566 15.84(6)
O4 Ca1 V2 . 5_566 100.19(5)
O4 Ca1 V2 8_565 5_566 153.39(5)
O3 Ca1 V2 . 5_566 91.00(5)
O3 Ca1 V2 8_565 5_566 136.46(6)
O1 Ca1 V2 6_557 5_566 69.92(5)
V1 Ca1 V2 . 5_566 124.90(2)
V2 Ca1 V2 2_564 5_566 94.60(2)
V2 Ca1 V2 7_655 5_566 170.29(2)
V1 Ca1 V2 1_554 5_566 112.27(2)
O1 Ca1 V2 6_556 5_566 64.97(4)
V2 Ca1 V2 4_546 5_566 79.41(3)
O2 Ca1 V1 4_546 6_557 68.38(5)
O2 Ca1 V1 5_566 6_557 68.38(5)
O4 Ca1 V1 . 6_557 101.08(5)
O4 Ca1 V1 8_565 6_557 101.08(5)
O3 Ca1 V1 . 6_557 144.89(5)
O3 Ca1 V1 8_565 6_557 144.89(5)
O1 Ca1 V1 6_557 6_557 19.68(7)
V1 Ca1 V1 . 6_557 94.23(3)
V2 Ca1 V1 2_564 6_557 126.331(19)
V2 Ca1 V1 7_655 6_557 126.331(19)
V1 Ca1 V1 1_554 6_557 163.33(3)
O1 Ca1 V1 6_556 6_557 100.46(6)
V2 Ca1 V1 4_546 6_557 56.28(2)
V2 Ca1 V1 5_566 6_557 56.28(2)
O2 Ca1 V2 4_546 . 146.00(6)
O2 Ca1 V2 5_566 . 70.39(5)
O4 Ca1 V2 . . 22.61(5)
O4 Ca1 V2 8_565 . 82.82(5)
O3 Ca1 V2 . . 80.58(5)
O3 Ca1 V2 8_565 . 128.59(6)
O1 Ca1 V2 6_557 . 68.10(5)
V1 Ca1 V2 . . 47.622(15)
V2 Ca1 V2 2_564 . 47.323(14)
V2 Ca1 V2 7_655 . 109.25(3)
V1 Ca1 V2 1_554 . 109.95(3)
O1 Ca1 V2 6_556 . 134.659(15)
V2 Ca1 V2 4_546 . 137.44(3)
V2 Ca1 V2 5_566 . 80.11(2)
V1 Ca1 V2 6_557 . 81.35(2)
O2 Ca1 V2 4_546 8_565 70.39(5)
O2 Ca1 V2 5_566 8_565 146.00(6)
O4 Ca1 V2 . 8_565 82.82(5)
O4 Ca1 V2 8_565 8_565 22.61(5)
O3 Ca1 V2 . 8_565 128.59(6)
O3 Ca1 V2 8_565 8_565 80.58(5)
O1 Ca1 V2 6_557 8_565 68.10(5)
V1 Ca1 V2 . 8_565 47.622(15)
V2 Ca1 V2 2_564 8_565 109.25(3)
V2 Ca1 V2 7_655 8_565 47.323(14)
V1 Ca1 V2 1_554 8_565 109.95(3)
O1 Ca1 V2 6_556 8_565 134.659(15)
V2 Ca1 V2 4_546 8_565 80.11(2)
V2 Ca1 V2 5_566 8_565 137.44(3)
V1 Ca1 V2 6_557 8_565 81.35(2)
V2 Ca1 V2 . 8_565 90.62(3)
O2 Ca1 V2 4_546 8_564 58.62(5)
O2 Ca1 V2 5_566 8_564 127.66(6)
O4 Ca1 V2 . 8_564 126.52(6)
O4 Ca1 V2 8_565 8_564 79.60(5)
O3 Ca1 V2 . 8_564 80.10(5)
O3 Ca1 V2 8_565 8_564 20.44(5)
O1 Ca1 V2 6_557 8_564 134.54(2)
V1 Ca1 V2 . 8_564 110.84(3)
V2 Ca1 V2 2_564 8_564 106.67(3)
V2 Ca1 V2 7_655 8_564 46.190(14)
V1 Ca1 V2 1_554 8_564 46.269(15)
O1 Ca1 V2 6_556 8_564 59.76(3)
V2 Ca1 V2 4_546 8_564 71.27(2)
V2 Ca1 V2 5_566 8_564 124.16(2)
V1 Ca1 V2 6_557 8_564 126.98(2)
V2 Ca1 V2 . 8_564 149.01(3)
V2 Ca1 V2 8_565 8_564 82.81(2)
O2 Ca1 V2 4_546 1_554 127.66(6)
O2 Ca1 V2 5_566 1_554 58.62(5)
O4 Ca1 V2 . 1_554 79.60(5)
O4 Ca1 V2 8_565 1_554 126.52(6)
O3 Ca1 V2 . 1_554 20.44(5)
O3 Ca1 V2 8_565 1_554 80.10(5)
O1 Ca1 V2 6_557 1_554 134.54(2)
V1 Ca1 V2 . 1_554 110.84(3)
V2 Ca1 V2 2_564 1_554 46.190(14)
V2 Ca1 V2 7_655 1_554 106.67(3)
V1 Ca1 V2 1_554 1_554 46.269(15)
O1 Ca1 V2 6_556 1_554 59.76(3)
V2 Ca1 V2 4_546 1_554 124.16(2)
V2 Ca1 V2 5_566 1_554 71.27(2)
V1 Ca1 V2 6_557 1_554 126.98(2)
V2 Ca1 V2 . 1_554 82.81(2)
V2 Ca1 V2 8_565 1_554 149.01(3)
V2 Ca1 V2 8_564 1_554 87.40(3)
O2 Ca1 O2 4_546 . 132.46(4)
O2 Ca1 O2 5_566 . 51.41(7)
O4 Ca1 O2 . . 45.35(6)
O4 Ca1 O2 8_565 . 100.81(6)
O3 Ca1 O2 . . 89.12(6)
O3 Ca1 O2 8_565 . 149.63(6)
O1 Ca1 O2 6_557 . 56.32(4)
V1 Ca1 O2 . . 66.98(3)
V2 Ca1 O2 2_564 . 62.25(3)
V2 Ca1 O2 7_655 . 131.17(4)
V1 Ca1 O2 1_554 . 122.72(4)
O1 Ca1 O2 6_556 . 119.79(4)
V2 Ca1 O2 4_546 . 119.34(4)
V2 Ca1 O2 5_566 . 58.46(3)
V1 Ca1 O2 6_557 . 64.08(3)
V2 Ca1 O2 . . 22.92(3)
V2 Ca1 O2 8_565 . 101.91(4)
V2 Ca1 O2 8_564 . 168.82(4)
V2 Ca1 O2 1_554 . 83.42(4)
O1 V1 O3 . 1_556 109.23(9)
O1 V1 O3 . 8_566 109.23(9)
O3 V1 O3 1_556 8_566 86.55(12)
O1 V1 O4 . 8_565 111.23(9)
O3 V1 O4 1_556 8_565 139.54(10)
O3 V1 O4 8_566 8_565 80.05(8)
O1 V1 O4 . . 111.23(9)
O3 V1 O4 1_556 . 80.05(8)
O3 V1 O4 8_566 . 139.54(10)
O4 V1 O4 8_565 . 85.83(12)
O1 V1 V2 . 8_565 110.711(18)
O3 V1 V2 1_556 8_565 121.49(7)
O3 V1 V2 8_566 8_565 40.53(6)
O4 V1 V2 8_565 8_565 40.30(6)
O4 V1 V2 . 8_565 120.74(7)
O1 V1 V2 . . 110.711(18)
O3 V1 V2 1_556 . 40.53(6)
O3 V1 V2 8_566 . 121.49(7)
O4 V1 V2 8_565 . 120.74(7)
O4 V1 V2 . . 40.30(6)
V2 V1 V2 8_565 . 138.58(4)
O1 V1 Ca1 . . 132.29(10)
O3 V1 Ca1 1_556 . 104.99(6)
O3 V1 Ca1 8_566 . 104.99(6)
O4 V1 Ca1 8_565 . 44.39(6)
O4 V1 Ca1 . . 44.39(6)
V2 V1 Ca1 8_565 . 76.392(17)
V2 V1 Ca1 . . 76.392(17)
O1 V1 Ca1 . 1_556 125.26(10)
O3 V1 Ca1 1_556 1_556 43.92(6)
O3 V1 Ca1 8_566 1_556 43.92(6)
O4 V1 Ca1 8_565 1_556 108.10(6)
O4 V1 Ca1 . 1_556 108.10(6)
V2 V1 Ca1 8_565 1_556 78.043(17)
V2 V1 Ca1 . 1_556 78.043(17)
Ca1 V1 Ca1 . 1_556 102.44(4)
O1 V1 Ca1 . 6_657 31.89(10)
O3 V1 Ca1 1_556 6_657 86.37(6)
O3 V1 Ca1 8_566 6_657 86.37(6)
O4 V1 Ca1 8_565 6_657 130.07(6)
O4 V1 Ca1 . 6_657 130.07(6)
V2 V1 Ca1 8_565 6_657 107.358(17)
V2 V1 Ca1 . 6_657 107.358(17)
Ca1 V1 Ca1 . 6_657 164.18(3)
Ca1 V1 Ca1 1_556 6_657 93.37(3)
O1 V1 Ca1 . 6_656 48.54(10)
O3 V1 Ca1 1_556 6_656 134.80(6)
O3 V1 Ca1 8_566 6_656 134.80(6)
O4 V1 Ca1 8_565 6_656 76.27(6)
O4 V1 Ca1 . 6_656 76.27(6)
V2 V1 Ca1 8_565 6_656 103.705(17)
V2 V1 Ca1 . 6_656 103.705(17)
Ca1 V1 Ca1 . 6_656 83.76(3)
Ca1 V1 Ca1 1_556 6_656 173.80(3)
Ca1 V1 Ca1 6_657 6_656 80.43(3)
O1 V1 Ca1 . 2_565 75.786(13)
O3 V1 Ca1 1_556 2_565 54.55(6)
O3 V1 Ca1 8_566 2_565 138.51(6)
O4 V1 Ca1 8_565 2_565 138.19(6)
O4 V1 Ca1 . 2_565 54.92(6)
V2 V1 Ca1 8_565 2_565 173.50(2)
V2 V1 Ca1 . 2_565 34.930(19)
Ca1 V1 Ca1 . 2_565 99.266(14)
Ca1 V1 Ca1 1_556 2_565 98.420(14)
Ca1 V1 Ca1 6_657 2_565 78.143(13)
Ca1 V1 Ca1 6_656 2_565 80.394(13)
O2 V2 O4 . 2_565 108.78(10)
O2 V2 O3 . 2_565 105.95(10)
O4 V2 O3 2_565 2_565 89.50(9)
O2 V2 O4 . . 112.35(10)
O4 V2 O4 2_565 . 138.82(5)
O3 V2 O4 2_565 . 81.41(9)
O2 V2 O3 . 1_556 114.71(10)
O4 V2 O3 2_565 1_556 81.29(9)
O3 V2 O3 2_565 1_556 139.16(4)
O4 V2 O3 . 1_556 79.99(8)
O2 V2 V2 . 2_565 120.67(7)
O4 V2 V2 2_565 2_565 40.62(6)
O3 V2 V2 2_565 2_565 118.39(7)
O4 V2 V2 . 2_565 111.50(6)
O3 V2 V2 1_556 2_565 40.71(6)
O2 V2 V2 . 2_564 114.12(7)
O4 V2 V2 2_565 2_564 120.62(7)
O3 V2 V2 2_565 2_564 40.91(6)
O4 V2 V2 . 2_564 40.54(6)
O3 V2 V2 1_556 2_564 113.41(7)
V2 V2 V2 2_565 2_564 125.20(4)
O2 V2 V1 . . 127.53(9)
O4 V2 V1 2_565 . 108.99(6)
O3 V2 V1 2_565 . 109.43(6)
O4 V2 V1 . . 40.50(6)
O3 V2 V1 1_556 . 40.27(6)
V2 V2 V1 2_565 . 72.55(2)
V2 V2 V1 2_564 . 74.19(3)
O2 V2 Ca1 . 2_565 118.04(9)
O4 V2 Ca1 2_565 2_565 44.27(6)
O3 V2 Ca1 2_565 2_565 45.41(6)
O4 V2 Ca1 . 2_565 113.26(6)
O3 V2 Ca1 1_556 2_565 112.57(6)
V2 V2 Ca1 2_565 2_565 76.57(3)
V2 V2 Ca1 2_564 2_565 79.24(3)
V1 V2 Ca1 . 2_565 114.41(3)
O2 V2 Ca1 . 5_566 23.36(9)
O4 V2 Ca1 2_565 5_566 95.22(6)
O3 V2 Ca1 2_565 5_566 87.24(6)
O4 V2 Ca1 . 5_566 124.07(6)
O3 V2 Ca1 1_556 5_566 132.99(6)
V2 V2 Ca1 2_565 5_566 121.86(3)
V2 V2 Ca1 2_564 5_566 108.53(3)
V1 V2 Ca1 . 5_566 150.22(2)
Ca1 V2 Ca1 2_565 5_566 94.95(2)
O2 V2 Ca1 . . 84.85(8)
O4 V2 Ca1 2_565 . 164.74(6)
O3 V2 Ca1 2_565 . 93.34(6)
O4 V2 Ca1 . . 27.92(6)
O3 V2 Ca1 1_556 . 86.80(6)
V2 V2 Ca1 2_565 . 126.52(3)
V2 V2 Ca1 2_564 . 56.11(2)
V1 V2 Ca1 . . 55.99(2)
Ca1 V2 Ca1 2_565 . 135.33(2)
Ca1 V2 Ca1 5_566 . 99.89(2)
O2 V2 Ca1 . 1_556 89.27(8)
O4 V2 Ca1 2_565 1_556 90.34(6)
O3 V2 Ca1 2_565 1_556 163.97(6)
O4 V2 Ca1 . 1_556 88.21(6)
O3 V2 Ca1 1_556 1_556 25.47(6)
V2 V2 Ca1 2_565 1_556 54.57(2)
V2 V2 Ca1 2_564 1_556 128.04(3)
V1 V2 Ca1 . 1_556 55.69(2)
Ca1 V2 Ca1 2_565 1_556 131.12(2)
Ca1 V2 Ca1 5_566 1_556 108.73(2)
Ca1 V2 Ca1 . 1_556 82.81(2)
V1 O1 Ca1 . 6_657 128.43(15)
V1 O1 Ca1 . 6_656 111.43(12)
Ca1 O1 Ca1 6_657 6_656 120.14(11)
V1 O1 Ca1 . 1_556 37.87(8)
Ca1 O1 Ca1 6_657 1_556 90.56(8)
Ca1 O1 Ca1 6_656 1_556 149.30(9)
V1 O1 Ca1 . . 32.65(8)
Ca1 O1 Ca1 6_657 . 161.09(10)
Ca1 O1 Ca1 6_656 . 78.77(6)
Ca1 O1 Ca1 1_556 . 70.53(5)
V2 O2 Ca1 . 5_566 140.80(13)
V2 O2 Ca1 . . 72.24(8)
Ca1 O2 Ca1 5_566 . 128.59(7)
V2 O2 Ca1 . 1_556 68.96(8)
Ca1 O2 Ca1 5_566 1_556 140.66(7)
Ca1 O2 Ca1 . 1_556 77.28(5)
V2 O2 Ca1 . 2_565 42.92(7)
Ca1 O2 Ca1 5_566 2_565 98.22(7)
Ca1 O2 Ca1 . 2_565 105.67(5)
Ca1 O2 Ca1 1_556 2_565 101.91(4)
V1 O3 V2 1_554 2_564 128.45(11)
V1 O3 V2 1_554 1_554 99.20(9)
V2 O3 V2 2_564 1_554 98.38(9)
V1 O3 Ca1 1_554 . 102.00(9)
V2 O3 Ca1 2_564 . 99.42(8)
V2 O3 Ca1 1_554 . 134.09(10)
V1 O3 Ca1 1_554 6_656 65.36(6)
V2 O3 Ca1 2_564 6_656 64.41(6)
V2 O3 Ca1 1_554 6_656 123.10(8)
Ca1 O3 Ca1 . 6_656 102.76(6)
V1 O3 Ca1 1_554 1_554 48.92(5)
V2 O3 Ca1 2_564 1_554 160.69(9)
V2 O3 Ca1 1_554 1_554 66.00(5)
Ca1 O3 Ca1 . 1_554 99.71(7)
Ca1 O3 Ca1 6_656 1_554 113.46(5)
V1 O3 Ca1 1_554 2_564 104.67(7)
V2 O3 Ca1 2_564 2_564 60.85(6)
V2 O3 Ca1 1_554 2_564 43.59(5)
Ca1 O3 Ca1 . 2_564 153.13(7)
Ca1 O3 Ca1 6_656 2_564 85.59(4)
Ca1 O3 Ca1 1_554 2_564 100.17(4)
V2 O4 V2 2_564 . 98.84(9)
V2 O4 V1 2_564 . 132.92(11)
V2 O4 V1 . . 99.19(9)
V2 O4 Ca1 2_564 . 100.82(8)
V2 O4 Ca1 . . 129.47(10)
V1 O4 Ca1 . . 100.38(9)
V2 O4 Ca1 2_564 6_656 58.25(5)
V2 O4 Ca1 . 6_656 132.49(8)
V1 O4 Ca1 . 6_656 77.74(6)
Ca1 O4 Ca1 . 6_656 97.14(6)
V2 O4 Ca1 2_564 1_556 161.79(8)
V2 O4 Ca1 . 1_556 65.63(5)
V1 O4 Ca1 . 1_556 47.00(5)
Ca1 O4 Ca1 . 1_556 96.65(6)
Ca1 O4 Ca1 6_656 1_556 124.58(5)
V2 O4 Ca1 2_564 2_565 63.94(6)
V2 O4 Ca1 . 2_565 43.20(5)
V1 O4 Ca1 . 2_565 104.15(7)
Ca1 O4 Ca1 . 2_565 155.29(7)
Ca1 O4 Ca1 6_656 2_565 90.89(4)
Ca1 O4 Ca1 1_556 2_565 97.90(4)
V2 O4 Ca1 2_564 5_566 90.12(7)
V2 O4 Ca1 . 5_566 37.33(4)
V1 O4 Ca1 . 5_566 128.23(7)
Ca1 O4 Ca1 . 5_566 96.62(6)
Ca1 O4 Ca1 6_656 5_566 147.36(5)
Ca1 O4 Ca1 1_556 5_566 82.79(3)
Ca1 O4 Ca1 2_565 5_566 65.67(3)

loop_
_geom_bond_atom_site_label_1
_geom_bond_atom_site_label_2
_geom_bond_site_symmetry_2
_geom_bond_distance
Ca1 O2 4_546 2.341(2)
Ca1 O2 5_566 2.341(2)
Ca1 O4 . 2.390(2)
Ca1 O4 8_565 2.390(2)
Ca1 O3 . 2.428(2)
Ca1 O3 8_565 2.428(2)
Ca1 O1 6_557 2.538(3)
Ca1 V1 . 3.3610(12)
Ca1 V2 2_564 3.3635(11)
Ca1 V2 7_655 3.3635(11)
Ca1 V1 1_554 3.4238(13)
Ca1 O1 6_556 3.538(3)
Ca1 V2 4_546 3.7311(11)
Ca1 V2 5_566 3.7311(11)
Ca1 V1 6_557 3.7632(14)
Ca1 V2 . 3.9409(10)
Ca1 V2 8_565 3.9409(10)
Ca1 V2 8_564 4.0552(10)
Ca1 V2 1_554 4.0552(10)
Ca1 O2 . 4.122(2)
V1 O1 . 1.618(3)
V1 O3 1_556 1.961(2)
V1 O3 8_566 1.961(2)
V1 O4 8_565 1.9707(19)
V1 O4 . 1.9707(19)
V1 V2 8_565 2.9953(9)
V1 V2 . 2.9953(9)
V1 Ca1 1_556 3.4238(13)
V1 Ca1 6_657 3.7632(14)
V1 Ca1 6_656 4.3951(14)
V1 Ca1 2_565 5.3491(12)
V2 O2 . 1.611(2)
V2 O4 2_565 1.959(2)
V2 O3 2_565 1.964(2)
V2 O4 . 1.963(2)
V2 O3 1_556 1.972(2)
V2 V2 2_565 2.9788(9)
V2 V2 2_564 2.9788(9)
V2 Ca1 2_565 3.3635(11)
V2 Ca1 5_566 3.7311(11)
V2 Ca1 1_556 4.0552(10)
O1 Ca1 6_657 2.538(3)
O1 Ca1 6_656 3.538(3)
O1 Ca1 1_556 4.554(3)
O2 Ca1 5_566 2.341(2)
O2 Ca1 1_556 4.344(2)
O2 Ca1 2_565 4.359(2)
O3 V1 1_554 1.961(2)
O3 V2 2_564 1.964(2)
O3 V2 1_554 1.972(2)
O3 Ca1 6_656 4.132(2)
O3 Ca1 1_554 4.307(2)
O3 Ca1 2_564 4.505(2)
O4 V2 2_564 1.959(2)
O4 Ca1 6_656 4.369(2)
O4 Ca1 1_556 4.450(2)
O4 Ca1 2_565 4.514(2)
O4 Ca1 5_566 5.097(2)
